data_2101810
loop_
_publ_author_name
'Khatib, S.'
'Botoshansky, M.'
'Eichen, Y.'

_publ_section_title
;
 Effects of Crystal Packing on Photoinduced Proton-Transfer Processes
 of 2,4-Dinitrobenzylpyridine Derivatives
;
_journal_issue 2
_journal_name_full 'Acta Crystallographica Section B'
_journal_page_first 306
_journal_page_last 316
_journal_paper_doi 10.1107/S0108768196013729
_journal_volume 53
_journal_year 1997
_chemical_formula_sum 'C13 H11 N3 O4'
_chemical_formula_weight 273.5
_chemical_name_common (3)
_chemical_name_systematic alpha-(2-pyridine)-2,4-dinitrophenylethenyl
_space_group_IT_number 2
_symmetry_cell_setting triclinic
_symmetry_space_group_name_Hall '-P 1'
_symmetry_space_group_name_H-M 'P -1'
_audit_creation_method SHELXL
_cell_angle_alpha 92.12(3)
_cell_angle_beta 105.29(3)
_cell_angle_gamma 89.55(3)
_cell_formula_units_Z 4
_cell_length_a 10.214(3)
_cell_length_b 13.221(4)
_cell_length_c 10.068(3)
_cell_measurement_reflns_used 25
_cell_measurement_temperature 293(2)
_cell_measurement_theta_max 11.7
_cell_measurement_theta_min 2.5
_cell_volume 1310.6(7)
_computing_cell_refinement 'Philips PW 1100/20 (Philips, 1973)'
_computing_data_collection 'Philips PW 1100/20 (Philips, 1973)'
_computing_data_reduction 'PROCN (Philips, 1973)'
_computing_molecular_graphics 'TEXSAN, Version 1.6, MSC'
_computing_structure_refinement 'SHELXL-93 (Sheldrick, 1993)'
_computing_structure_solution 'SHELXS-86 (Sheldrick, 1990)'
_diffrn_ambient_temperature 293(2)
_diffrn_measurement_device 'Philips PW 1100 four-circle'
_diffrn_measurement_method \w/2\q
_diffrn_radiation_monochromator graphite
_diffrn_radiation_source 'fine-focus sealed tube'
_diffrn_radiation_type MoK\a
_diffrn_radiation_wavelength 0.71070
_diffrn_reflns_av_R_equivalents 0.0301
_diffrn_reflns_av_sigmaI/netI 0.0852
_diffrn_reflns_limit_h_max 11
_diffrn_reflns_limit_h_min -12
_diffrn_reflns_limit_k_max 15
_diffrn_reflns_limit_k_min -15
_diffrn_reflns_limit_l_max 11
_diffrn_reflns_limit_l_min 0
_diffrn_reflns_number 3649
_diffrn_reflns_theta_max 22.50
_diffrn_reflns_theta_min 2.07
_diffrn_standards_decay_% 4
_diffrn_standards_interval_time 120
_diffrn_standards_number 3
_exptl_absorpt_coefficient_mu 0.105
_exptl_absorpt_correction_type none
_exptl_crystal_colour colorless
_exptl_crystal_density_diffrn 1.385
_exptl_crystal_description Plate
_exptl_crystal_F_000 284
_exptl_crystal_size_max 0.78
_exptl_crystal_size_mid 0.4
_exptl_crystal_size_min 0.2
_refine_diff_density_max 0.143
_refine_diff_density_min -0.210
_refine_ls_extinction_method none
_refine_ls_goodness_of_fit_all 1.183
_refine_ls_goodness_of_fit_obs 1.342
_refine_ls_hydrogen_treatment isotropic
_refine_ls_matrix_type full
_refine_ls_number_parameters 449
_refine_ls_number_reflns 3312
_refine_ls_number_restraints 0
_refine_ls_restrained_S_all 1.669
_refine_ls_restrained_S_obs 1.342
_refine_ls_R_factor_all 0.1329
_refine_ls_R_factor_obs 0.0640
_refine_ls_shift/esd_max -0.040
_refine_ls_shift/esd_mean 0.009
_refine_ls_structure_factor_coef Fsqd
_refine_ls_weighting_scheme
;calc w = 1/[\s^2^(Fo^2^) + (0.0000P)^2^ + 0.9773P], where P =
(Fo^2^ + 2Fc^2^)/3
;
_refine_ls_wR_factor_all 0.2129
_refine_ls_wR_factor_obs 0.1250
_reflns_number_observed 2011
_reflns_number_total 3414
_reflns_observed_criterion >2sigma(I)
_cod_data_source_file de0002.cif
_cod_data_source_block 3
_cod_depositor_comments
;
The following automatic conversions were performed:
'_symmetry_cell_setting' value 'Triclinic' changed to 'triclinic'
according to '/home/saulius/struct/CIF-dictionaries/cif_core.dic'
dictionary named 'cif_core.dic' version 2.4.1 from 2010-06-29.

Automatic conversion script
Id: cif_fix_enum 1527 2010-12-29 10:47:43Z saulius 

The following automatic conversions were performed:

'_symmetry_cell_setting' value 'Triclinic' changed to 'triclinic'
according to /home/saulius/struct/CIF-dictionaries/cif_core.dic
dictionary named 'cif_core.dic' version 2.4.1 from 2010-06-29.

Automatic conversion script
Id: cif_fix_values 1715 2011-07-08 13:25:40Z adriana 
;
_cod_original_sg_symbol_H-M P-1
_cod_database_code 2101810

loop_
_symmetry_equiv_pos_as_xyz
'x, y, z'
'-x, -y, -z'

loop_
_atom_site_aniso_label
_atom_site_aniso_U_11
_atom_site_aniso_U_22
_atom_site_aniso_U_33
_atom_site_aniso_U_12
_atom_site_aniso_U_13
_atom_site_aniso_U_23
C1A 0.055(4) 0.086(4) 0.091(5) 0.008(3) 0.009(4) -0.009(4)
C2A 0.072(4) 0.082(4) 0.102(5) 0.009(3) 0.045(4) -0.013(4)
C3A 0.097(5) 0.101(5) 0.075(5) 0.012(4) 0.038(4) -0.005(4)
C4A 0.077(4) 0.096(5) 0.060(4) 0.014(4) 0.017(3) 0.007(3)
C5A 0.050(3) 0.056(3) 0.055(3) 0.001(2) 0.018(2) 0.004(2)
C6A 0.057(3) 0.062(4) 0.054(3) 0.010(3) 0.012(3) 0.017(3)
C7A 0.050(3) 0.052(3) 0.047(3) 0.005(2) 0.010(2) 0.002(2)
C8A 0.055(3) 0.079(4) 0.060(4) -0.011(3) 0.005(3) -0.002(3)
C9A 0.080(4) 0.075(4) 0.050(3) -0.001(3) 0.015(3) 0.001(3)
C10A 0.080(4) 0.055(3) 0.060(3) 0.004(3) 0.035(3) 0.004(3)
C11A 0.052(3) 0.052(3) 0.068(4) -0.003(2) 0.021(3) 0.000(3)
C12A 0.047(3) 0.052(3) 0.050(3) 0.002(2) 0.005(2) 0.002(2)
C13A 0.083(5) 0.060(4) 0.112(6) 0.005(4) 0.046(5) 0.002(4)
N1A 0.048(2) 0.077(3) 0.071(3) 0.009(2) 0.008(2) -0.007(2)
N2A 0.055(3) 0.086(3) 0.072(3) -0.006(2) 0.008(3) 0.016(3)
N3A 0.121(4) 0.073(3) 0.069(3) -0.013(3) 0.042(3) 0.001(3)
O1A 0.089(3) 0.128(4) 0.059(2) -0.024(2) 0.013(2) -0.001(2)
O2A 0.059(3) 0.146(4) 0.100(3) 0.006(2) -0.005(2) 0.033(3)
O3A 0.115(4) 0.111(4) 0.120(4) -0.012(3) 0.064(3) 0.026(3)
O4A 0.211(5) 0.155(5) 0.055(3) -0.070(4) 0.027(3) 0.011(3)
C1B 0.143(7) 0.077(5) 0.071(5) 0.009(5) 0.042(5) 0.009(4)
C2B 0.208(11) 0.066(5) 0.111(7) -0.019(6) 0.111(8) -0.005(5)
C3B 0.140(8) 0.126(7) 0.120(7) -0.054(6) 0.085(6) -0.035(6)
C4B 0.083(5) 0.120(6) 0.082(5) -0.018(4) 0.038(4) -0.021(4)
C5B 0.069(4) 0.068(3) 0.058(3) -0.006(3) 0.030(3) -0.013(3)
C6B 0.052(3) 0.075(4) 0.047(3) 0.007(3) 0.012(3) 0.000(3)
C7B 0.057(3) 0.059(3) 0.043(3) 0.004(2) 0.015(2) 0.007(2)
C8B 0.062(4) 0.076(4) 0.046(3) -0.002(3) 0.011(3) 0.001(3)
C9B 0.059(4) 0.077(4) 0.076(4) 0.004(3) 0.018(3) 0.017(3)
C10B 0.070(4) 0.053(3) 0.070(4) 0.009(3) 0.035(3) 0.014(3)
C11B 0.082(4) 0.060(3) 0.050(3) 0.004(3) 0.025(3) 0.003(3)
C12B 0.055(3) 0.068(3) 0.048(3) 0.006(2) 0.013(3) 0.004(2)
C13B 0.091(5) 0.075(4) 0.073(4) -0.001(4) 0.035(4) -0.001(4)
N1B 0.085(3) 0.080(3) 0.056(3) 0.000(2) 0.021(3) 0.012(2)
N2B 0.071(3) 0.101(4) 0.061(3) 0.008(3) 0.010(3) -0.018(3)
N3B 0.091(4) 0.075(3) 0.104(4) 0.012(3) 0.056(4) 0.022(3)
O1B 0.068(3) 0.137(4) 0.095(3) -0.018(2) 0.025(2) -0.034(3)
O2B 0.097(3) 0.198(5) 0.051(3) 0.030(3) -0.001(2) -0.010(3)
O3B 0.127(4) 0.100(3) 0.108(3) 0.009(3) 0.077(3) 0.004(3)
O4B 0.080(3) 0.146(4) 0.162(5) 0.028(3) 0.053(3) 0.000(3)

loop_
_atom_site_label
_atom_site_fract_x
_atom_site_fract_y
_atom_site_fract_z
_atom_site_U_iso_or_equiv
_atom_site_thermal_displace_type
_atom_site_calc_flag
_atom_site_occupancy
_atom_site_type_symbol
C1A -0.0752(6) 0.6362(5) 0.2579(7) 0.080(2) Uani d 1 C
C2A -0.0643(6) 0.6754(5) 0.3871(7) 0.082(2) Uani d 1 C
C3A 0.0503(7) 0.6528(5) 0.4878(7) 0.088(2) Uani d 1 C
C4A 0.1481(7) 0.5934(5) 0.4526(6) 0.078(2) Uani d 1 C
C5A 0.1283(4) 0.5557(3) 0.3182(5) 0.0530(12) Uani d 1 C
C6A 0.2312(5) 0.4869(4) 0.2750(5) 0.0578(13) Uani d 1 C
C7A 0.2920(4) 0.5365(3) 0.1698(4) 0.0501(11) Uani d 1 C
C8A 0.2216(5) 0.5381(4) 0.0314(5) 0.0664(14) Uani d 1 C
C9A 0.2695(6) 0.5836(4) -0.0680(6) 0.0688(15) Uani d 1 C
C10A 0.3952(5) 0.6276(4) -0.0294(5) 0.0621(13) Uani d 1 C
C11A 0.4748(5) 0.6269(4) 0.1041(5) 0.0566(13) Uani d 1 C
C12A 0.4191(4) 0.5830(3) 0.2005(4) 0.0510(12) Uani d 1 C
C13A 0.1652(7) 0.3834(5) 0.2201(8) 0.081(2) Uani d 1 C
N1A 0.0171(4) 0.5767(3) 0.2201(4) 0.0669(11) Uani d 1 N
N2A 0.5083(5) 0.5862(3) 0.3447(5) 0.0722(12) Uani d 1 N
N3A 0.4511(6) 0.6782(4) -0.1335(5) 0.0846(14) Uani d 1 N
O1A 0.4561(4) 0.6106(3) 0.4380(4) 0.0933(13) Uani d 1 O
O2A 0.6278(4) 0.5676(3) 0.3584(4) 0.1059(14) Uani d 1 O
O3A 0.5666(5) 0.7113(3) -0.0964(5) 0.109(2) Uani d 1 O
O4A 0.3758(6) 0.6870(4) -0.2478(5) 0.141(2) Uani d 1 O
C1B 0.7386(10) 0.1482(5) -0.0795(7) 0.094(2) Uani d 1 C
C2B 0.8658(13) 0.1877(5) -0.0676(11) 0.115(3) Uani d 1 C
C3B 0.9684(11) 0.1627(7) 0.0419(11) 0.120(3) Uani d 1 C
C4B 0.9422(7) 0.1002(6) 0.1371(8) 0.092(2) Uani d 1 C
C5B 0.8122(5) 0.0628(4) 0.1209(5) 0.0627(13) Uani d 1 C
C6B 0.7785(5) -0.0090(4) 0.2223(5) 0.0586(13) Uani d 1 C
C7B 0.6771(4) 0.0389(3) 0.2937(4) 0.0524(12) Uani d 1 C
C8B 0.5383(5) 0.0377(4) 0.2264(5) 0.0618(13) Uani d 1 C
C9B 0.4422(6) 0.0780(4) 0.2868(6) 0.070(2) Uani d 1 C
C10B 0.4825(5) 0.1224(4) 0.4168(6) 0.0608(13) Uani d 1 C
C11B 0.6157(6) 0.1258(4) 0.4878(6) 0.0623(14) Uani d 1 C
C12B 0.7109(5) 0.0850(4) 0.4253(5) 0.0573(12) Uani d 1 C
C13B 0.7282(8) -0.1107(5) 0.1491(7) 0.077(2) Uani d 1 C
N1B 0.7098(4) 0.0869(3) 0.0138(4) 0.0731(12) Uani d 1 N
N2B 0.8536(5) 0.0920(4) 0.5095(5) 0.0796(13) Uani d 1 N
N3B 0.3792(6) 0.1648(4) 0.4832(6) 0.0837(14) Uani d 1 N
O1B 0.9429(4) 0.1068(3) 0.4526(4) 0.1003(14) Uani d 1 O
O2B 0.8726(4) 0.0842(4) 0.6347(4) 0.120(2) Uani d 1 O
O3B 0.4179(5) 0.1944(3) 0.6045(5) 0.1030(14) Uani d 1 O
O4B 0.2615(5) 0.1644(4) 0.4153(6) 0.126(2) Uani d 1 O
H1A -0.144(5) 0.646(4) 0.185(5) 0.081(18) Uiso d 1 H
H2A -0.130(5) 0.716(4) 0.415(5) 0.089(17) Uiso d 1 H
H3A 0.064(6) 0.682(5) 0.577(6) 0.11(2) Uiso d 1 H
H4A 0.223(5) 0.577(4) 0.511(5) 0.072(17) Uiso d 1 H
H6A 0.298(4) 0.469(3) 0.351(4) 0.054(13) Uiso d 1 H
H8A 0.141(4) 0.506(3) 0.004(4) 0.044(12) Uiso d 1 H
H9A 0.222(5) 0.590(4) -0.160(5) 0.082(17) Uiso d 1 H
H11A 0.564(4) 0.662(3) 0.135(4) 0.066(14) Uiso d 1 H
H131 0.143(6) 0.350(4) 0.299(6) 0.11(2) Uiso d 1 H
H132 0.227(5) 0.341(4) 0.191(5) 0.068(15) Uiso d 1 H
H133 0.083(6) 0.391(5) 0.137(6) 0.12(2) Uiso d 1 H
H1B 0.661(6) 0.167(4) -0.152(6) 0.10(2) Uiso d 1 H
H2B 0.872(5) 0.223(4) -0.138(6) 0.09(2) Uiso d 1 H
H3B 1.062(7) 0.188(5) 0.052(7) 0.14(3) Uiso d 1 H
H4B 1.011(5) 0.074(4) 0.215(6) 0.089(19) Uiso d 1 H
H6B 0.856(4) -0.028(3) 0.290(5) 0.064(14) Uiso d 1 H
H8B 0.509(5) 0.002(4) 0.137(5) 0.075(15) Uiso d 1 H
H9B 0.348(5) 0.078(3) 0.240(4) 0.063(14) Uiso d 1 H
H11B 0.641(4) 0.154(3) 0.574(5) 0.061(14) Uiso d 1 H
H134 0.656(5) -0.100(4) 0.069(6) 0.089(19) Uiso d 1 H
H135 0.699(5) -0.154(4) 0.208(6) 0.091(19) Uiso d 1 H
H136 0.803(5) -0.139(4) 0.113(5) 0.086(17) Uiso d 1 H

loop_
_atom_type_symbol
_atom_type_description
_atom_type_scat_dispersion_real
_atom_type_scat_dispersion_imag
_atom_type_scat_source
C C 0.0033 0.0016 'International Tables Vol C Tables 4.2.6.8 and 6.1.1.4'
N N 0.0061 0.0033 'International Tables Vol C Tables 4.2.6.8 and 6.1.1.4'
O O 0.0106 0.0060 'International Tables Vol C Tables 4.2.6.8 and 6.1.1.4'
H H 0.0000 0.0000 'International Tables Vol C Tables 4.2.6.8 and 6.1.1.4'

loop_
_geom_angle_atom_site_label_1
_geom_angle_atom_site_label_2
_geom_angle_atom_site_label_3
_geom_angle
N1A C1A C2A 125.5(6)
N1A C1A H1A 109.(3)
C2A C1A H1A 125.(3)
C1A C2A C3A 117.6(6)
C1A C2A H2A 126.(3)
C3A C2A H2A 117.(3)
C2A C3A C4A 118.6(6)
C2A C3A H3A 120.(4)
C4A C3A H3A 121.(4)
C3A C4A C5A 120.1(6)
C3A C4A H4A 123.(3)
C5A C4A H4A 117.(3)
N1A C5A C4A 121.7(5)
N1A C5A C6A 116.2(4)
C4A C5A C6A 122.2(5)
C5A C6A C7A 111.6(4)
C5A C6A C13A 110.0(4)
C7A C6A C13A 111.8(5)
C5A C6A H6A 110.(3)
C7A C6A H6A 111.(3)
C13A C6A H6A 102.(3)
C8A C7A C12A 114.0(4)
C8A C7A C6A 121.2(4)
C12A C7A C6A 124.9(4)
C9A C8A C7A 124.0(5)
C9A C8A H8A 118.(3)
C7A C8A H8A 119.(3)
C10A C9A C8A 118.4(5)
C10A C9A H9A 116.(3)
C8A C9A H9A 126.(3)
C9A C10A C11A 122.1(5)
C9A C10A N3A 120.3(5)
C11A C10A N3A 117.6(5)
C10A C11A C12A 116.8(5)
C10A C11A H11A 123.(3)
C12A C11A H11A 120.(3)
C11A C12A C7A 124.7(4)
C11A C12A N2A 114.9(4)
C7A C12A N2A 120.4(4)
C6A C13A H131 107.(3)
C6A C13A H132 111.(3)
H131 C13A H132 107.(4)
C6A C13A H133 112.(4)
H131 C13A H133 113.(5)
H132 C13A H133 107.(5)
C5A N1A C1A 116.5(5)
O2A N2A O1A 125.7(5)
O2A N2A C12A 116.6(5)
O1A N2A C12A 117.7(4)
O4A N3A O3A 124.4(5)
O4A N3A C10A 117.3(6)
O3A N3A C10A 118.1(5)
N1B C1B C2B 123.5(8)
N1B C1B H1B 114.(4)
C2B C1B H1B 122.(4)
C3B C2B C1B 118.5(7)
C3B C2B H2B 127.(4)
C1B C2B H2B 114.(4)
C2B C3B C4B 119.1(8)
C2B C3B H3B 121.(4)
C4B C3B H3B 120.(4)
C3B C4B C5B 120.2(8)
C3B C4B H4B 125.(3)
C5B C4B H4B 115.(3)
N1B C5B C4B 121.5(6)
N1B C5B C6B 116.3(4)
C4B C5B C6B 122.2(5)
C5B C6B C7B 111.2(4)
C5B C6B C13B 110.1(4)
C7B C6B C13B 112.3(4)
C5B C6B H6B 112.(3)
C7B C6B H6B 108.(3)
C13B C6B H6B 102.(3)
C12B C7B C8B 115.2(4)
C12B C7B C6B 125.1(4)
C8B C7B C6B 119.8(4)
C9B C8B C7B 122.3(5)
C9B C8B H8B 119.(3)
C7B C8B H8B 118.(3)
C10B C9B C8B 119.6(5)
C10B C9B H9B 118.(3)
C8B C9B H9B 122.(3)
C11B C10B C9B 121.0(5)
C11B C10B N3B 119.1(5)
C9B C10B N3B 119.9(5)
C10B C11B C12B 118.6(5)
C10B C11B H11B 120.(3)
C12B C11B H11B 121.(3)
C11B C12B C7B 123.4(5)
C11B C12B N2B 115.1(4)
C7B C12B N2B 121.5(4)
C6B C13B H134 110.(3)
C6B C13B H135 112.(3)
H134 C13B H135 110.(5)
C6B C13B H136 107.(3)
H134 C13B H136 105.(4)
H135 C13B H136 114.(4)
C5B N1B C1B 117.1(6)
O1B N2B O2B 124.5(5)
O1B N2B C12B 119.1(4)
O2B N2B C12B 116.4(5)
O4B N3B O3B 124.5(5)
O4B N3B C10B 117.6(6)
O3B N3B C10B 117.8(5)

loop_
_geom_bond_atom_site_label_1
_geom_bond_atom_site_label_2
_geom_bond_distance
C1A N1A 1.345(7)
C1A C2A 1.359(8)
C1A H1A 0.89(5)
C2A C3A 1.370(8)
C2A H2A 0.95(5)
C3A C4A 1.376(8)
C3A H3A 0.94(6)
C4A C5A 1.389(7)
C4A H4A 0.86(5)
C5A N1A 1.329(5)
C5A C6A 1.522(6)
C6A C7A 1.531(6)
C6A C13A 1.547(8)
C6A H6A 0.91(4)
C7A C8A 1.390(6)
C7A C12A 1.395(6)
C8A C9A 1.383(7)
C8A H8A 0.90(4)
C9A C10A 1.367(7)
C9A H9A 0.93(5)
C10A C11A 1.375(6)
C10A N3A 1.499(6)
C11A C12A 1.393(6)
C11A H11A 0.99(4)
C12A N2A 1.496(6)
C13A H131 1.00(6)
C13A H132 0.94(5)
C13A H133 1.02(6)
N2A O2A 1.216(5)
N2A O1A 1.229(5)
N3A O4A 1.213(6)
N3A O3A 1.219(6)
C1B N1B 1.354(7)
C1B C2B 1.377(11)
C1B H1B 0.96(5)
C2B C3B 1.355(11)
C2B H2B 0.88(6)
C3B C4B 1.368(10)
C3B H3B 0.99(7)
C4B C5B 1.387(7)
C4B H4B 0.98(5)
C5B N1B 1.335(6)
C5B C6B 1.524(7)
C6B C7B 1.529(6)
C6B C13B 1.534(7)
C6B H6B 0.94(4)
C7B C12B 1.395(6)
C7B C8B 1.401(6)
C8B C9B 1.379(7)
C8B H8B 0.97(5)
C9B C10B 1.375(7)
C9B H9B 0.95(4)
C10B C11B 1.360(7)
C10B N3B 1.485(7)
C11B C12B 1.387(6)
C11B H11B 0.91(4)
C12B N2B 1.482(6)
C13B H134 0.95(5)
C13B H135 0.94(5)
C13B H136 0.99(5)
N2B O1B 1.218(5)
N2B O2B 1.232(5)
N3B O4B 1.216(6)
N3B O3B 1.230(6)

loop_
_geom_torsion_atom_site_label_1
_geom_torsion_atom_site_label_2
_geom_torsion_atom_site_label_3
_geom_torsion_atom_site_label_4
_geom_torsion
N1A C1A C2A C3A 0.1(10)
C1A C2A C3A C4A 1.0(9)
C2A C3A C4A C5A -1.6(9)
C3A C4A C5A N1A 1.2(8)
C3A C4A C5A C6A -177.9(5)
N1A C5A C6A C7A 64.6(5)
C4A C5A C6A C7A -116.2(5)
N1A C5A C6A C13A -60.0(6)
C4A C5A C6A C13A 119.2(6)
C5A C6A C7A C8A -79.4(6)
C13A C6A C7A C8A 44.3(6)
C5A C6A C7A C12A 100.7(5)
C13A C6A C7A C12A -135.6(5)
C12A C7A C8A C9A -1.7(7)
C6A C7A C8A C9A 178.5(5)
C7A C8A C9A C10A 1.8(8)
C8A C9A C10A C11A 0.6(8)
C8A C9A C10A N3A -179.8(5)
C9A C10A C11A C12A -2.8(7)
N3A C10A C11A C12A 177.6(4)
C10A C11A C12A C7A 2.9(7)
C10A C11A C12A N2A -178.7(4)
C8A C7A C12A C11A -0.8(7)
C6A C7A C12A C11A 179.1(4)
C8A C7A C12A N2A -179.1(4)
C6A C7A C12A N2A 0.8(7)
C4A C5A N1A C1A -0.2(7)
C6A C5A N1A C1A 179.0(5)
C2A C1A N1A C5A -0.5(9)
C11A C12A N2A O2A -42.0(6)
C7A C12A N2A O2A 136.5(5)
C11A C12A N2A O1A 135.5(5)
C7A C12A N2A O1A -46.1(6)
C9A C10A N3A O4A 7.1(7)
C11A C10A N3A O4A -173.2(5)
C9A C10A N3A O3A -175.8(5)
C11A C10A N3A O3A 3.9(7)
N1B C1B C2B C3B 1.1(11)
C1B C2B C3B C4B -0.6(11)
C2B C3B C4B C5B 0.3(11)
C3B C4B C5B N1B -0.5(9)
C3B C4B C5B C6B 178.6(6)
N1B C5B C6B C7B -64.0(5)
C4B C5B C6B C7B 116.9(5)
N1B C5B C6B C13B 61.1(6)
C4B C5B C6B C13B -118.0(6)
C5B C6B C7B C12B -99.3(5)
C13B C6B C7B C12B 136.9(5)
C5B C6B C7B C8B 81.2(6)
C13B C6B C7B C8B -42.7(6)
C12B C7B C8B C9B -0.8(7)
C6B C7B C8B C9B 178.8(5)
C7B C8B C9B C10B 0.9(8)
C8B C9B C10B C11B -1.0(7)
C8B C9B C10B N3B -179.2(4)
C9B C10B C11B C12B 1.1(7)
N3B C10B C11B C12B 179.3(4)
C10B C11B C12B C7B -1.1(7)
C10B C11B C12B N2B 179.9(4)
C8B C7B C12B C11B 0.9(7)
C6B C7B C12B C11B -178.7(5)
C8B C7B C12B N2B 179.9(4)
C6B C7B C12B N2B 0.3(7)
C4B C5B N1B C1B 0.9(8)
C6B C5B N1B C1B -178.2(5)
C2B C1B N1B C5B -1.3(9)
C11B C12B N2B O1B -144.1(5)
C7B C12B N2B O1B 36.9(7)
C11B C12B N2B O2B 34.5(7)
C7B C12B N2B O2B -144.5(5)
C11B C10B N3B O4B 177.1(5)
C9B C10B N3B O4B -4.7(7)
C11B C10B N3B O3B -5.5(7)
C9B C10B N3B O3B 172.7(5)
